data_4337534
loop_
_publ_author_name
'Yang, Sheng'
'Nie, Kun'
'Zhang, Yong'
'Xue, Mingqiang'
'Yao, Yingming'
'Shen, Qi'

_publ_section_title
;
 New [ONOO]-type amine bis(phenolate) ytterbium(II) and -(III) complexes:
 synthesis, structure, and catalysis for highly heteroselective
 polymerization of rac-lactide.
;
_journal_issue 1
_journal_name_full 'Inorganic chemistry'
_journal_page_first 105
_journal_page_last 115
_journal_paper_doi 10.1021/ic401747n
_journal_volume 53
_journal_year 2014
_chemical_formula_moiety 'C84 H122 N2 O8 Yb2, C7 H8'
_chemical_formula_sum 'C91 H130 N2 O8 Yb2'
_chemical_formula_weight 1726.05
_chemical_name_systematic
; 
 ? 
;
_space_group_IT_number 60
_symmetry_cell_setting orthorhombic
_symmetry_Int_Tables_number 60
_symmetry_space_group_name_Hall '-P 2n 2ab'
_symmetry_space_group_name_H-M 'P b c n'
_atom_sites_solution_hydrogens geom
_atom_sites_solution_primary direct
_atom_sites_solution_secondary difmap
_audit_creation_method SHELXL-97
_cell_angle_alpha 90.00
_cell_angle_beta 90.00
_cell_angle_gamma 90.00
_cell_formula_units_Z 4
_cell_length_a 16.6627(16)
_cell_length_b 20.8999(19)
_cell_length_c 25.771(2)
_cell_measurement_reflns_used 30935
_cell_measurement_temperature 223(2)
_cell_measurement_theta_max 27.5
_cell_measurement_theta_min 3.1
_cell_volume 8974.7(14)
_computing_cell_refinement CrystalClear
_computing_data_collection CrystalClear
_computing_data_reduction CrystalStructure
_computing_structure_refinement 'SHELXL-97 (Sheldrick, 1997)'
_computing_structure_solution 'SHELXS-97 (Sheldrick, 1990)'
_diffrn_ambient_temperature 223(2)
_diffrn_detector_area_resol_mean 14.63
_diffrn_measured_fraction_theta_full 0.998
_diffrn_measured_fraction_theta_max 0.998
_diffrn_measurement_device_type 'Rigaku Saturn'
_diffrn_measurement_method \w
_diffrn_radiation_monochromator graphite
_diffrn_radiation_source 'fine-focus sealed tube'
_diffrn_radiation_type MoK\a
_diffrn_radiation_wavelength 0.71075
_diffrn_reflns_av_R_equivalents 0.0590
_diffrn_reflns_av_sigmaI/netI 0.0514
_diffrn_reflns_limit_h_max 15
_diffrn_reflns_limit_h_min -20
_diffrn_reflns_limit_k_max 16
_diffrn_reflns_limit_k_min -25
_diffrn_reflns_limit_l_max 31
_diffrn_reflns_limit_l_min -27
_diffrn_reflns_number 36067
_diffrn_reflns_theta_full 25.50
_diffrn_reflns_theta_max 25.50
_diffrn_reflns_theta_min 3.07
_exptl_absorpt_coefficient_mu 2.123
_exptl_absorpt_correction_T_max 0.870
_exptl_absorpt_correction_T_min 0.512
_exptl_absorpt_correction_type multi-scan
_exptl_absorpt_process_details 'Jacobson, R. (1998) Private communication'
_exptl_crystal_colour colorless
_exptl_crystal_density_diffrn 1.277
_exptl_crystal_density_method 'not measured'
_exptl_crystal_description block
_exptl_crystal_F_000 3576
_exptl_crystal_size_max 0.50
_exptl_crystal_size_mid 0.30
_exptl_crystal_size_min 0.25
_refine_diff_density_max 1.066
_refine_diff_density_min -1.110
_refine_diff_density_rms 0.113
_refine_ls_extinction_method none
_refine_ls_goodness_of_fit_ref 1.157
_refine_ls_hydrogen_treatment constr
_refine_ls_matrix_type full
_refine_ls_number_parameters 440
_refine_ls_number_reflns 8334
_refine_ls_number_restraints 13
_refine_ls_restrained_S_all 1.157
_refine_ls_R_factor_all 0.0995
_refine_ls_R_factor_gt 0.0787
_refine_ls_shift/su_max 0.002
_refine_ls_shift/su_mean 0.000
_refine_ls_structure_factor_coef Fsqd
_refine_ls_weighting_details 'calc w=1/[\s^2^(Fo^2^)+(0.0316P)^2^+72.2645P] where P=(Fo^2^+2Fc^2^)/3'
_refine_ls_weighting_scheme calc
_refine_ls_wR_factor_gt 0.1432
_refine_ls_wR_factor_ref 0.1560
_reflns_number_gt 6803
_reflns_number_total 8334
_reflns_threshold_expression >2sigma(I)
_cod_data_source_file ic401747n_si_001.cif
_cod_data_source_block compound3
_cod_original_cell_volume 8974.7(15)
_cod_database_code 4337534

loop_
_symmetry_equiv_pos_as_xyz
'x, y, z'
'-x+1/2, y+1/2, z'
'x, -y, z+1/2'
'-x+1/2, -y+1/2, z+1/2'
'-x, -y, -z'
'x-1/2, -y-1/2, -z'
'-x, y, -z-1/2'
'x-1/2, y-1/2, -z-1/2'

loop_
_atom_site_label
_atom_site_type_symbol
_atom_site_fract_x
_atom_site_fract_y
_atom_site_fract_z
_atom_site_U_iso_or_equiv
_atom_site_adp_type
_atom_site_occupancy
_atom_site_symmetry_multiplicity
_atom_site_calc_flag
_atom_site_refinement_flags
Yb1 Yb 0.61047(2) 0.675198(17) 0.745661(13) 0.03878(13) Uani 1 1 d .
O1 O 0.6382(4) 0.6599(3) 0.6677(2) 0.0470(15) Uani 1 1 d .
O2 O 0.7020(3) 0.7397(3) 0.7640(2) 0.0463(15) Uani 1 1 d .
O3 O 0.6229(4) 0.6410(3) 0.8316(2) 0.0515(16) Uani 1 1 d .
O4 O 0.5000 0.6112(4) 0.7500 0.047(2) Uani 1 2 d S
O5 O 0.5000 0.7371(3) 0.7500 0.044(2) Uani 1 2 d S
N1 N 0.7205(4) 0.5990(3) 0.7523(3) 0.0401(16) Uani 1 1 d .
C1 C 0.6903(5) 0.6277(4) 0.6375(3) 0.042(2) Uani 1 1 d .
C2 C 0.7130(5) 0.6503(4) 0.5877(3) 0.045(2) Uani 1 1 d .
C3 C 0.7610(6) 0.6098(5) 0.5576(3) 0.051(2) Uani 1 1 d .
H3 H 0.7747 0.6236 0.5240 0.062 Uiso 1 1 calc R
C4 C 0.7895(6) 0.5512(5) 0.5736(4) 0.055(3) Uani 1 1 d .
C5 C 0.7742(5) 0.5345(4) 0.6245(3) 0.047(2) Uani 1 1 d .
H5 H 0.7978 0.4972 0.6381 0.056 Uiso 1 1 calc R
C6 C 0.7254(6) 0.5708(4) 0.6561(3) 0.047(2) Uani 1 1 d .
C7 C 0.7717(5) 0.7363(4) 0.7907(3) 0.041(2) Uani 1 1 d .
C8 C 0.7954(5) 0.7839(4) 0.8264(4) 0.046(2) Uani 1 1 d .
C9 C 0.8649(5) 0.7720(5) 0.8553(4) 0.052(2) Uani 1 1 d .
H9 H 0.8802 0.8026 0.8801 0.062 Uiso 1 1 calc R
C10 C 0.9127(5) 0.7184(5) 0.8498(4) 0.058(3) Uani 1 1 d .
C11 C 0.8892(6) 0.6750(5) 0.8126(4) 0.055(2) Uani 1 1 d .
H11 H 0.9212 0.6387 0.8069 0.066 Uiso 1 1 calc R
C12 C 0.8196(5) 0.6830(5) 0.7827(4) 0.048(2) Uani 1 1 d .
C13 C 0.7101(6) 0.5482(4) 0.7114(3) 0.050(2) Uani 1 1 d .
H13A H 0.6553 0.5314 0.7135 0.060 Uiso 1 1 calc R
H13B H 0.7469 0.5128 0.7190 0.060 Uiso 1 1 calc R
C14 C 0.7977(5) 0.6333(4) 0.7435(4) 0.047(2) Uani 1 1 d .
H14A H 0.7953 0.6539 0.7094 0.057 Uiso 1 1 calc R
H14B H 0.8409 0.6015 0.7423 0.057 Uiso 1 1 calc R
C15 C 0.7195(6) 0.5652(5) 0.8035(3) 0.053(3) Uani 1 1 d .
H15A H 0.6823 0.5290 0.8014 0.063 Uiso 1 1 calc R
H15B H 0.7731 0.5481 0.8105 0.063 Uiso 1 1 calc R
C16 C 0.6949(7) 0.6072(5) 0.8476(3) 0.060(3) Uani 1 1 d .
H16 H 0.7381 0.6384 0.8551 0.072 Uiso 1 1 calc R
C17 C 0.6704(7) 0.5743(6) 0.8968(4) 0.072(3) Uani 1 1 d .
H17A H 0.7169 0.5642 0.9186 0.087 Uiso 1 1 calc R
H17B H 0.6403 0.5350 0.8897 0.087 Uiso 1 1 calc R
C18 C 0.6179(8) 0.6246(6) 0.9216(4) 0.084(4) Uani 1 1 d .
H18A H 0.5788 0.6050 0.9452 0.101 Uiso 1 1 calc R
H18B H 0.6503 0.6555 0.9411 0.101 Uiso 1 1 calc R
C19 C 0.5767(7) 0.6562(5) 0.8768(4) 0.067(3) Uani 1 1 d .
H19A H 0.5217 0.6401 0.8732 0.080 Uiso 1 1 calc R
H19B H 0.5745 0.7027 0.8819 0.080 Uiso 1 1 calc R
C20 C 0.6888(7) 0.7175(5) 0.5699(4) 0.059(3) Uani 1 1 d .
C21 C 0.7229(8) 0.7335(6) 0.5156(4) 0.087(4) Uani 1 1 d .
H21A H 0.7808 0.7283 0.5159 0.131 Uiso 1 1 calc R
H21B H 0.7098 0.7774 0.5068 0.131 Uiso 1 1 calc R
H21C H 0.6997 0.7049 0.4901 0.131 Uiso 1 1 calc R
C22 C 0.7219(7) 0.7675(5) 0.6078(4) 0.078(4) Uani 1 1 d .
H22A H 0.7057 0.7565 0.6429 0.117 Uiso 1 1 calc R
H22B H 0.7008 0.8093 0.5989 0.117 Uiso 1 1 calc R
H22C H 0.7800 0.7682 0.6057 0.117 Uiso 1 1 calc R
C23 C 0.5962(6) 0.7251(6) 0.5663(4) 0.075(3) Uani 1 1 d .
H23A H 0.5751 0.6949 0.5411 0.112 Uiso 1 1 calc R
H23B H 0.5832 0.7683 0.5555 0.112 Uiso 1 1 calc R
H23C H 0.5724 0.7167 0.5999 0.112 Uiso 1 1 calc R
C24 C 0.8384(7) 0.5065(6) 0.5380(4) 0.066(3) Uani 1 1 d .
C25 C 0.8544(10) 0.5343(8) 0.4857(5) 0.124(6) Uani 1 1 d .
H25A H 0.8856 0.5732 0.4894 0.186 Uiso 1 1 calc R
H25B H 0.8039 0.5439 0.4687 0.186 Uiso 1 1 calc R
H25C H 0.8842 0.5037 0.4650 0.186 Uiso 1 1 calc R
C26 C 0.7871(10) 0.4456(7) 0.5291(6) 0.119(6) Uani 1 1 d .
H26A H 0.7369 0.4573 0.5126 0.178 Uiso 1 1 calc R
H26B H 0.7762 0.4253 0.5622 0.178 Uiso 1 1 calc R
H26C H 0.8162 0.4161 0.5070 0.178 Uiso 1 1 calc R
C27 C 0.9171(8) 0.4877(8) 0.5628(6) 0.116(6) Uani 1 1 d .
H27A H 0.9485 0.4628 0.5383 0.174 Uiso 1 1 calc R
H27B H 0.9068 0.4623 0.5935 0.174 Uiso 1 1 calc R
H27C H 0.9467 0.5259 0.5723 0.174 Uiso 1 1 calc R
C28 C 0.7462(6) 0.8446(5) 0.8343(4) 0.057(3) Uani 1 1 d .
C29 C 0.7862(7) 0.8930(5) 0.8710(5) 0.072(3) Uani 1 1 d .
H29A H 0.7899 0.8747 0.9056 0.108 Uiso 1 1 calc R
H29B H 0.7544 0.9318 0.8723 0.108 Uiso 1 1 calc R
H29C H 0.8397 0.9030 0.8585 0.108 Uiso 1 1 calc R
C30 C 0.6635(6) 0.8287(6) 0.8568(5) 0.074(3) Uani 1 1 d .
H30A H 0.6360 0.7990 0.8340 0.111 Uiso 1 1 calc R
H30B H 0.6322 0.8676 0.8600 0.111 Uiso 1 1 calc R
H30C H 0.6699 0.8093 0.8908 0.111 Uiso 1 1 calc R
C31 C 0.7370(8) 0.8790(6) 0.7812(5) 0.084(4) Uani 1 1 d .
H31A H 0.7895 0.8911 0.7682 0.126 Uiso 1 1 calc R
H31B H 0.7043 0.9171 0.7855 0.126 Uiso 1 1 calc R
H31C H 0.7113 0.8504 0.7566 0.126 Uiso 1 1 calc R
C32 C 0.9858(7) 0.7052(7) 0.8844(5) 0.081(4) Uani 1 1 d .
C33 C 1.0535(7) 0.6765(7) 0.8548(5) 0.104(5) Uani 1 1 d .
H33A H 1.0693 0.7054 0.8271 0.156 Uiso 1 1 calc R
H33B H 1.0365 0.6360 0.8400 0.156 Uiso 1 1 calc R
H33C H 1.0986 0.6695 0.8778 0.156 Uiso 1 1 calc R
C34 C 0.9603(11) 0.6578(10) 0.9272(7) 0.161(9) Uani 1 1 d .
H34A H 0.9351 0.6208 0.9115 0.241 Uiso 1 1 calc R
H34B H 0.9226 0.6785 0.9505 0.241 Uiso 1 1 calc R
H34C H 1.0072 0.6444 0.9466 0.241 Uiso 1 1 calc R
C35 C 1.0135(9) 0.7624(8) 0.9141(6) 0.136(7) Uani 1 1 d .
H35A H 1.0532 0.7494 0.9395 0.204 Uiso 1 1 calc R
H35B H 0.9681 0.7817 0.9317 0.204 Uiso 1 1 calc R
H35C H 1.0370 0.7931 0.8904 0.204 Uiso 1 1 calc R
C36 C 0.5000 0.5450(6) 0.7500 0.049(3) Uiso 1 2 d S
C37 C 0.5028(7) 0.5127(6) 0.7026(4) 0.072(3) Uiso 1 1 d .
C38 C 0.5035(9) 0.4441(7) 0.7042(5) 0.095(4) Uiso 1 1 d .
C39 C 0.5000 0.4112(11) 0.7500 0.111(7) Uiso 1 2 d SD
C40 C 0.5000 0.3380(12) 0.7500 0.159(11) Uiso 1 2 d SD
C41 C 0.5000 0.8028(6) 0.7500 0.044(3) Uiso 1 2 d SD
C42 C 0.5366(7) 0.8349(6) 0.7092(4) 0.068(3) Uiso 1 1 d D
C43 C 0.5365(9) 0.9031(7) 0.7095(5) 0.102(5) Uiso 1 1 d D
C44 C 0.5000 0.9343(9) 0.7500 0.103(6) Uiso 1 2 d SD
C45 C 0.5000 1.0059(10) 0.7500 0.189(13) Uiso 1 2 d SD
C46 C 0.5299(16) 0.5144(13) 1.0302(10) 0.076(7) Uiso 0.50 1 d PD
C47 C 0.559(2) 0.4627(15) 1.0012(13) 0.092(9) Uiso 0.50 1 d PD
C48 C 0.5218(19) 0.4346(15) 0.9565(12) 0.099(10) Uiso 0.50 1 d PD
C49 C 0.453(3) 0.470(2) 0.9433(18) 0.140(14) Uiso 0.50 1 d PD
C50 C 0.4244(18) 0.5221(16) 0.9716(12) 0.092(9) Uiso 0.50 1 d PD
C51 C 0.460(2) 0.5491(19) 1.0160(15) 0.116(12) Uiso 0.50 1 d PD
C52 C 0.575(4) 0.543(3) 1.075(2) 0.23(3) Uiso 0.50 1 d PD

loop_
_atom_site_aniso_label
_atom_site_aniso_U_11
_atom_site_aniso_U_22
_atom_site_aniso_U_33
_atom_site_aniso_U_23
_atom_site_aniso_U_13
_atom_site_aniso_U_12
Yb1 0.0363(2) 0.0366(2) 0.0435(2) 0.00105(16) 0.00086(17) 0.00185(16)
O1 0.050(4) 0.049(4) 0.042(3) 0.001(3) 0.001(3) 0.002(3)
O2 0.039(3) 0.036(3) 0.064(4) 0.002(3) -0.009(3) 0.002(3)
O3 0.044(4) 0.061(4) 0.049(3) 0.004(3) 0.004(3) 0.010(3)
O4 0.051(5) 0.033(4) 0.058(5) 0.000 -0.003(5) 0.000
O5 0.037(4) 0.026(4) 0.068(5) 0.000 -0.016(4) 0.000
N1 0.047(4) 0.035(4) 0.038(4) -0.003(3) 0.005(3) 0.007(3)
C1 0.044(5) 0.038(5) 0.045(5) -0.008(4) 0.003(4) 0.001(4)
C2 0.042(5) 0.045(5) 0.050(5) -0.007(4) 0.005(4) -0.005(4)
C3 0.043(5) 0.066(7) 0.045(5) -0.009(5) -0.003(4) 0.000(5)
C4 0.051(6) 0.063(7) 0.051(6) -0.008(5) 0.009(5) 0.001(5)
C5 0.048(6) 0.040(5) 0.052(5) -0.003(4) 0.000(4) -0.002(4)
C6 0.052(6) 0.046(6) 0.041(5) -0.007(4) 0.005(4) -0.002(5)
C7 0.038(5) 0.035(5) 0.049(5) 0.012(4) 0.006(4) -0.005(4)
C8 0.035(5) 0.043(5) 0.061(6) 0.006(4) 0.003(4) -0.001(4)
C9 0.042(5) 0.055(6) 0.058(6) -0.002(5) -0.010(4) -0.007(5)
C10 0.033(5) 0.082(8) 0.058(6) -0.008(5) -0.005(4) 0.014(5)
C11 0.042(5) 0.064(6) 0.060(6) -0.005(5) 0.010(5) 0.023(5)
C12 0.035(5) 0.050(6) 0.059(5) -0.002(4) 0.005(4) 0.009(4)
C13 0.063(6) 0.025(5) 0.062(6) -0.001(4) 0.003(5) 0.005(4)
C14 0.039(5) 0.045(5) 0.057(5) -0.003(4) 0.006(4) 0.017(4)
C15 0.063(7) 0.046(6) 0.050(5) 0.011(4) 0.003(5) 0.013(5)
C16 0.063(7) 0.070(7) 0.046(5) 0.007(5) 0.002(5) 0.003(6)
C17 0.091(9) 0.081(9) 0.045(6) 0.014(5) 0.010(6) 0.014(7)
C18 0.106(10) 0.098(10) 0.048(6) 0.005(6) 0.008(7) -0.009(9)
C19 0.074(8) 0.067(8) 0.060(6) -0.006(5) 0.010(6) 0.006(6)
C20 0.063(7) 0.055(7) 0.060(6) 0.013(5) 0.012(5) 0.005(5)
C21 0.103(10) 0.087(10) 0.072(7) 0.025(7) 0.028(7) 0.023(8)
C22 0.090(9) 0.054(7) 0.090(8) 0.006(6) 0.024(7) -0.002(7)
C23 0.065(8) 0.086(9) 0.073(7) 0.017(6) 0.011(6) 0.020(7)
C24 0.068(7) 0.072(8) 0.060(6) -0.012(5) 0.011(6) 0.012(6)
C25 0.169(16) 0.124(13) 0.077(9) -0.007(9) 0.042(10) 0.060(12)
C26 0.159(16) 0.088(11) 0.108(11) -0.052(9) 0.030(11) -0.013(11)
C27 0.105(11) 0.136(14) 0.106(11) -0.028(10) -0.014(9) 0.062(11)
C28 0.052(6) 0.040(6) 0.079(7) -0.002(5) -0.013(5) 0.006(5)
C29 0.062(7) 0.053(7) 0.100(9) -0.014(6) -0.008(6) 0.001(6)
C30 0.042(6) 0.069(8) 0.112(9) -0.020(7) 0.009(6) -0.001(6)
C31 0.096(10) 0.063(8) 0.093(9) 0.011(7) -0.024(8) -0.006(7)
C32 0.053(8) 0.109(10) 0.081(8) -0.013(8) -0.020(6) 0.024(7)
C33 0.044(7) 0.165(15) 0.102(10) -0.035(10) -0.027(7) 0.043(8)
C34 0.128(15) 0.24(2) 0.112(13) 0.060(15) -0.035(12) 0.039(16)
C35 0.106(13) 0.152(16) 0.150(14) -0.075(13) -0.073(11) 0.046(11)

loop_
_atom_type_symbol
_atom_type_description
_atom_type_scat_dispersion_real
_atom_type_scat_dispersion_imag
_atom_type_scat_source
C C 0.0033 0.0016 'International Tables Vol C Tables 4.2.6.8 and 6.1.1.4'
H H 0.0000 0.0000 'International Tables Vol C Tables 4.2.6.8 and 6.1.1.4'
N N 0.0061 0.0033 'International Tables Vol C Tables 4.2.6.8 and 6.1.1.4'
O O 0.0106 0.0060 'International Tables Vol C Tables 4.2.6.8 and 6.1.1.4'
Yb Yb -0.3850 5.5486 'International Tables Vol C Tables 4.2.6.8 and 6.1.1.4'

loop_
_geom_angle_atom_site_label_1
_geom_angle_atom_site_label_2
_geom_angle_atom_site_label_3
_geom_angle
_geom_angle_site_symmetry_1
_geom_angle_site_symmetry_3
O1 Yb1 O2 98.9(2) . .
O1 Yb1 O5 108.46(17) . .
O2 Yb1 O5 102.4(2) . .
O1 Yb1 O4 97.85(18) . .
O2 Yb1 O4 163.23(18) . .
O5 Yb1 O4 71.0(2) . .
O1 Yb1 O3 147.8(2) . .
O2 Yb1 O3 85.3(2) . .
O5 Yb1 O3 101.62(16) . .
O4 Yb1 O3 81.11(17) . .
O1 Yb1 N1 78.5(2) . .
O2 Yb1 N1 81.8(2) . .
O5 Yb1 N1 170.95(19) . .
O4 Yb1 N1 102.7(2) . .
O3 Yb1 N1 70.5(2) . .
O1 Yb1 C7 103.0(2) . .
O2 Yb1 C7 17.4(2) . .
O5 Yb1 C7 116.1(2) . .
O4 Yb1 C7 153.73(15) . .
O3 Yb1 C7 72.7(2) . .
N1 Yb1 C7 66.6(2) . .
O1 Yb1 Yb1 106.24(17) . 7_657
O2 Yb1 Yb1 135.61(16) . 7_657
O5 Yb1 Yb1 35.05(15) . 7_657
O4 Yb1 Yb1 35.97(16) . 7_657
O3 Yb1 Yb1 91.79(15) . 7_657
N1 Yb1 Yb1 138.36(16) . 7_657
C7 Yb1 Yb1 144.86(16) . 7_657
C1 O1 Yb1 140.9(5) . .
C7 O2 Yb1 135.0(5) . .
C19 O3 C16 108.7(7) . .
C19 O3 Yb1 130.9(6) . .
C16 O3 Yb1 119.5(5) . .
C36 O4 Yb1 125.97(16) . 7_657
C36 O4 Yb1 125.97(16) . .
Yb1 O4 Yb1 108.1(3) 7_657 .
C41 O5 Yb1 125.05(15) . .
C41 O5 Yb1 125.05(15) . 7_657
Yb1 O5 Yb1 109.9(3) . 7_657
C14 N1 C15 111.8(7) . .
C14 N1 C13 109.3(7) . .
C15 N1 C13 106.5(7) . .
C14 N1 Yb1 109.0(5) . .
C15 N1 Yb1 111.3(5) . .
C13 N1 Yb1 109.0(5) . .
O1 C1 C6 119.6(8) . .
O1 C1 C2 121.8(8) . .
C6 C1 C2 118.5(8) . .
C3 C2 C1 116.9(9) . .
C3 C2 C20 122.5(8) . .
C1 C2 C20 120.5(8) . .
C4 C3 C2 124.6(9) . .
C4 C3 H3 117.7 . .
C2 C3 H3 117.7 . .
C3 C4 C5 116.5(9) . .
C3 C4 C24 122.9(9) . .
C5 C4 C24 120.6(10) . .
C6 C5 C4 122.0(9) . .
C6 C5 H5 119.0 . .
C4 C5 H5 119.0 . .
C5 C6 C1 120.6(8) . .
C5 C6 C13 118.7(8) . .
C1 C6 C13 120.7(8) . .
O2 C7 C12 117.5(8) . .
O2 C7 C8 122.3(8) . .
C12 C7 C8 120.2(8) . .
O2 C7 Yb1 27.6(3) . .
C12 C7 Yb1 96.2(6) . .
C8 C7 Yb1 138.9(6) . .
C9 C8 C7 116.8(9) . .
C9 C8 C28 121.6(9) . .
C7 C8 C28 121.6(8) . .
C10 C9 C8 124.6(9) . .
C10 C9 H9 117.7 . .
C8 C9 H9 117.7 . .
C11 C10 C9 116.1(9) . .
C11 C10 C32 120.8(10) . .
C9 C10 C32 123.0(10) . .
C10 C11 C12 122.7(9) . .
C10 C11 H11 118.7 . .
C12 C11 H11 118.7 . .
C7 C12 C11 119.3(9) . .
C7 C12 C14 121.3(8) . .
C11 C12 C14 119.4(8) . .
N1 C13 C6 114.6(7) . .
N1 C13 H13A 108.6 . .
C6 C13 H13A 108.6 . .
N1 C13 H13B 108.6 . .
C6 C13 H13B 108.6 . .
H13A C13 H13B 107.6 . .
N1 C14 C12 116.2(7) . .
N1 C14 H14A 108.2 . .
C12 C14 H14A 108.2 . .
N1 C14 H14B 108.2 . .
C12 C14 H14B 108.2 . .
H14A C14 H14B 107.4 . .
C16 C15 N1 113.4(8) . .
C16 C15 H15A 108.9 . .
N1 C15 H15A 108.9 . .
C16 C15 H15B 108.9 . .
N1 C15 H15B 108.9 . .
H15A C15 H15B 107.7 . .
O3 C16 C15 107.1(8) . .
O3 C16 C17 103.8(8) . .
C15 C16 C17 116.7(9) . .
O3 C16 H16 109.6 . .
C15 C16 H16 109.6 . .
C17 C16 H16 109.6 . .
C16 C17 C18 101.3(9) . .
C16 C17 H17A 111.5 . .
C18 C17 H17A 111.5 . .
C16 C17 H17B 111.5 . .
C18 C17 H17B 111.5 . .
H17A C17 H17B 109.3 . .
C19 C18 C17 104.3(9) . .
C19 C18 H18A 110.9 . .
C17 C18 H18A 110.9 . .
C19 C18 H18B 110.9 . .
C17 C18 H18B 110.9 . .
H18A C18 H18B 108.9 . .
O3 C19 C18 106.4(9) . .
O3 C19 H19A 110.5 . .
C18 C19 H19A 110.5 . .
O3 C19 H19B 110.5 . .
C18 C19 H19B 110.5 . .
H19A C19 H19B 108.6 . .
C2 C20 C22 109.8(9) . .
C2 C20 C21 111.9(9) . .
C22 C20 C21 107.3(9) . .
C2 C20 C23 111.8(9) . .
C22 C20 C23 109.0(9) . .
C21 C20 C23 106.8(9) . .
C20 C21 H21A 109.5 . .
C20 C21 H21B 109.5 . .
H21A C21 H21B 109.5 . .
C20 C21 H21C 109.5 . .
H21A C21 H21C 109.5 . .
H21B C21 H21C 109.5 . .
C20 C22 H22A 109.5 . .
C20 C22 H22B 109.5 . .
H22A C22 H22B 109.5 . .
C20 C22 H22C 109.5 . .
H22A C22 H22C 109.5 . .
H22B C22 H22C 109.5 . .
C20 C23 H23A 109.5 . .
C20 C23 H23B 109.5 . .
H23A C23 H23B 109.5 . .
C20 C23 H23C 109.5 . .
H23A C23 H23C 109.5 . .
H23B C23 H23C 109.5 . .
C25 C24 C27 109.1(12) . .
C25 C24 C4 113.4(10) . .
C27 C24 C4 111.5(10) . .
C25 C24 C26 106.5(11) . .
C27 C24 C26 109.1(12) . .
C4 C24 C26 107.1(9) . .
C24 C25 H25A 109.5 . .
C24 C25 H25B 109.5 . .
H25A C25 H25B 109.5 . .
C24 C25 H25C 109.5 . .
H25A C25 H25C 109.5 . .
H25B C25 H25C 109.5 . .
C24 C26 H26A 109.5 . .
C24 C26 H26B 109.5 . .
H26A C26 H26B 109.5 . .
C24 C26 H26C 109.5 . .
H26A C26 H26C 109.5 . .
H26B C26 H26C 109.5 . .
C24 C27 H27A 109.5 . .
C24 C27 H27B 109.5 . .
H27A C27 H27B 109.5 . .
C24 C27 H27C 109.5 . .
H27A C27 H27C 109.5 . .
H27B C27 H27C 109.5 . .
C8 C28 C30 110.7(8) . .
C8 C28 C29 113.3(8) . .
C30 C28 C29 107.4(9) . .
C8 C28 C31 108.8(9) . .
C30 C28 C31 110.2(9) . .
C29 C28 C31 106.3(9) . .
C28 C29 H29A 109.5 . .
C28 C29 H29B 109.5 . .
H29A C29 H29B 109.5 . .
C28 C29 H29C 109.5 . .
H29A C29 H29C 109.5 . .
H29B C29 H29C 109.5 . .
C28 C30 H30A 109.5 . .
C28 C30 H30B 109.5 . .
H30A C30 H30B 109.5 . .
C28 C30 H30C 109.5 . .
H30A C30 H30C 109.5 . .
H30B C30 H30C 109.5 . .
C28 C31 H31A 109.5 . .
C28 C31 H31B 109.5 . .
H31A C31 H31B 109.5 . .
C28 C31 H31C 109.5 . .
H31A C31 H31C 109.5 . .
H31B C31 H31C 109.5 . .
C33 C32 C35 110.6(12) . .
C33 C32 C10 112.0(10) . .
C35 C32 C10 113.5(11) . .
C33 C32 C34 108.5(13) . .
C35 C32 C34 103.5(13) . .
C10 C32 C34 108.2(11) . .
C32 C33 H33A 109.5 . .
C32 C33 H33B 109.5 . .
H33A C33 H33B 109.5 . .
C32 C33 H33C 109.5 . .
H33A C33 H33C 109.5 . .
H33B C33 H33C 109.5 . .
C32 C34 H34A 109.5 . .
C32 C34 H34B 109.5 . .
H34A C34 H34B 109.5 . .
C32 C34 H34C 109.5 . .
H34A C34 H34C 109.5 . .
H34B C34 H34C 109.5 . .
C32 C35 H35A 109.5 . .
C32 C35 H35B 109.5 . .
H35A C35 H35B 109.5 . .
C32 C35 H35C 109.5 . .
H35A C35 H35C 109.5 . .
H35B C35 H35C 109.5 . .
O4 C36 C37 118.9(7) . .
O4 C36 C37 118.9(7) . 7_657
C37 C36 C37 122.2(14) . 7_657
C36 C37 C38 117.3(11) . .
C39 C38 C37 121.8(15) . .
C38 C39 C38 120(2) 7_657 .
C38 C39 C40 120.2(11) 7_657 .
C38 C39 C40 120.2(11) . .
O5 C41 C42 118.9(7) . 7_657
O5 C41 C42 118.9(7) . .
C42 C41 C42 122.3(13) 7_657 .
C41 C42 C43 118.6(11) . .
C44 C43 C42 118.6(14) . .
C43 C44 C43 123.2(18) 7_657 .
C43 C44 C45 118.4(9) 7_657 .
C43 C44 C45 118.4(9) . .
C49 C46 C50 94(3) 5_667 5_667
C49 C46 C47 130(3) 5_667 .
C50 C46 C47 35.8(16) 5_667 .
C49 C46 C48 73(3) 5_667 5_667
C50 C46 C48 167(3) 5_667 5_667
C47 C46 C48 157(2) . 5_667
C49 C46 C51 107(3) 5_667 .
C50 C46 C51 158(2) 5_667 .
C47 C46 C51 123(2) . .
C48 C46 C51 34.5(14) 5_667 .
C49 C46 C52 10(5) 5_667 .
C50 C46 C52 88(3) 5_667 .
C47 C46 C52 123(3) . .
C48 C46 C52 80(3) 5_667 .
C51 C46 C52 114(3) . .
C49 C46 C47 125(4) 5_667 5_667
C50 C46 C47 140(3) 5_667 5_667
C47 C46 C47 105(2) . 5_667
C48 C46 C47 52.5(15) 5_667 5_667
C51 C46 C47 18.1(16) . 5_667
C52 C46 C47 132(3) . 5_667
C49 C46 C51 146(4) 5_667 5_667
C50 C46 C51 51.8(19) 5_667 5_667
C47 C46 C51 16.3(17) . 5_667
C48 C46 C51 141(3) 5_667 5_667
C51 C46 C51 106(2) . 5_667
C52 C46 C51 140(4) . 5_667
C47 C46 C51 88.5(17) 5_667 5_667
C49 C46 C46 169(4) 5_667 5_667
C50 C46 C46 96(2) 5_667 5_667
C47 C46 C46 61(2) . 5_667
C48 C46 C46 97(2) 5_667 5_667
C51 C46 C46 62(2) . 5_667
C52 C46 C46 175(4) . 5_667
C47 C46 C46 44.1(11) 5_667 5_667
C51 C46 C46 44.4(10) 5_667 5_667
C51 C47 C50 168(10) 5_667 5_667
C51 C47 C46 123(6) 5_667 .
C50 C47 C46 50(3) 5_667 .
C51 C47 C48 6(6) 5_667 .
C50 C47 C48 174(5) 5_667 .
C46 C47 C48 127(3) . .
C51 C47 C46 48(5) 5_667 5_667
C50 C47 C46 126(4) 5_667 5_667
C46 C47 C46 75(2) . 5_667
C48 C47 C46 51.6(18) . 5_667
C51 C47 C49 140(6) 5_667 5_667
C50 C47 C49 32(3) 5_667 5_667
C46 C47 C49 17.9(16) . 5_667
C48 C47 C49 145(2) . 5_667
C46 C47 C49 93(2) 5_667 5_667
C51 C48 C49 106(5) 5_667 .
C51 C48 C46 73(3) 5_667 5_667
C49 C48 C46 33(2) . 5_667
C51 C48 C47 5(4) 5_667 .
C49 C48 C47 109(3) . .
C46 C48 C47 76(2) 5_667 .
C51 C48 C52 125(4) 5_667 5_667
C49 C48 C52 20(3) . 5_667
C46 C48 C52 52.2(19) 5_667 5_667
C47 C48 C52 128(3) . 5_667
C52 C49 C46 160(10) 5_667 5_667
C52 C49 C50 115(7) 5_667 .
C46 C49 C50 51(3) 5_667 .
C52 C49 C48 119(7) 5_667 .
C46 C49 C48 74(4) 5_667 .
C50 C49 C48 124(4) . .
C52 C49 C51 144(8) 5_667 5_667
C46 C49 C51 48(3) 5_667 5_667
C50 C49 C51 98(3) . 5_667
C48 C49 C51 26.2(18) . 5_667
C52 C49 C47 132(7) 5_667 5_667
C46 C49 C47 32(2) 5_667 5_667
C50 C49 C47 18.5(17) . 5_667
C48 C49 C47 106(3) . 5_667
C51 C49 C47 80(2) 5_667 5_667
C47 C50 C46 94(3) 5_667 5_667
C47 C50 C49 129(4) 5_667 .
C46 C50 C49 35(2) 5_667 .
C47 C50 C51 5(4) 5_667 .
C46 C50 C51 91(3) 5_667 .
C49 C50 C51 126(4) . .
C47 C50 C52 149(4) 5_667 5_667
C46 C50 C52 56(2) 5_667 5_667
C49 C50 C52 21(3) . 5_667
C51 C50 C52 147(3) . 5_667
C47 C51 C48 169(10) 5_667 5_667
C47 C51 C50 7(6) 5_667 .
C48 C51 C50 176(5) 5_667 .
C47 C51 C46 114(6) 5_667 .
C48 C51 C46 72(3) 5_667 .
C50 C51 C46 111(3) . .
C47 C51 C46 41(4) 5_667 5_667
C48 C51 C46 146(5) 5_667 5_667
C50 C51 C46 37.0(15) . 5_667
C46 C51 C46 74(2) . 5_667
C47 C51 C49 138(7) 5_667 5_667
C48 C51 C49 48(3) 5_667 5_667
C50 C51 C49 135(3) . 5_667
C46 C51 C49 24.8(13) . 5_667
C46 C51 C49 98(3) 5_667 5_667
C49 C52 C46 11(6) 5_667 .
C49 C52 C50 44(5) 5_667 5_667
C46 C52 C50 36.6(16) . 5_667
C49 C52 C48 41(5) 5_667 5_667
C46 C52 C48 48(2) . 5_667
C50 C52 C48 85(2) 5_667 5_667

loop_
_geom_bond_atom_site_label_1
_geom_bond_atom_site_label_2
_geom_bond_distance
_geom_bond_site_symmetry_2
Yb1 O1 2.086(6) .
Yb1 O2 2.090(6) .
Yb1 O5 2.253(4) .
Yb1 O4 2.279(5) .
Yb1 O3 2.336(6) .
Yb1 N1 2.434(7) .
Yb1 C7 3.194(9) .
Yb1 Yb1 3.6883(8) 7_657
O1 C1 1.346(10) .
O2 C7 1.353(10) .
O3 C19 1.432(11) .
O3 C16 1.452(11) .
O4 C36 1.383(14) .
O4 Yb1 2.279(5) 7_657
O5 C41 1.374(14) .
O5 Yb1 2.253(4) 7_657
N1 C14 1.490(11) .
N1 C15 1.496(10) .
N1 C13 1.508(10) .
C1 C6 1.408(12) .
C1 C2 1.420(12) .
C2 C3 1.399(12) .
C2 C20 1.532(13) .
C3 C4 1.379(13) .
C3 H3 0.9400 .
C4 C5 1.381(12) .
C4 C24 1.541(13) .
C5 C6 1.379(12) .
C5 H5 0.9400 .
C6 C13 1.521(12) .
C7 C12 1.385(12) .
C7 C8 1.412(12) .
C8 C9 1.398(12) .
C8 C28 1.523(13) .
C9 C10 1.381(13) .
C9 H9 0.9400 .
C10 C11 1.378(13) .
C10 C32 1.535(13) .
C11 C12 1.402(12) .
C11 H11 0.9400 .
C12 C14 1.494(12) .
C13 H13A 0.9800 .
C13 H13B 0.9800 .
C14 H14A 0.9800 .
C14 H14B 0.9800 .
C15 C16 1.494(13) .
C15 H15A 0.9800 .
C15 H15B 0.9800 .
C16 C17 1.499(13) .
C16 H16 0.9900 .
C17 C18 1.509(15) .
C17 H17A 0.9800 .
C17 H17B 0.9800 .
C18 C19 1.498(15) .
C18 H18A 0.9800 .
C18 H18B 0.9800 .
C19 H19A 0.9800 .
C19 H19B 0.9800 .
C20 C22 1.533(15) .
C20 C21 1.546(13) .
C20 C23 1.555(14) .
C21 H21A 0.9700 .
C21 H21B 0.9700 .
C21 H21C 0.9700 .
C22 H22A 0.9700 .
C22 H22B 0.9700 .
C22 H22C 0.9700 .
C23 H23A 0.9700 .
C23 H23B 0.9700 .
C23 H23C 0.9700 .
C24 C25 1.492(16) .
C24 C27 1.510(16) .
C24 C26 1.551(17) .
C25 H25A 0.9700 .
C25 H25B 0.9700 .
C25 H25C 0.9700 .
C26 H26A 0.9700 .
C26 H26B 0.9700 .
C26 H26C 0.9700 .
C27 H27A 0.9700 .
C27 H27B 0.9700 .
C27 H27C 0.9700 .
C28 C30 1.533(14) .
C28 C29 1.538(13) .
C28 C31 1.554(14) .
C29 H29A 0.9700 .
C29 H29B 0.9700 .
C29 H29C 0.9700 .
C30 H30A 0.9700 .
C30 H30B 0.9700 .
C30 H30C 0.9700 .
C31 H31A 0.9700 .
C31 H31B 0.9700 .
C31 H31C 0.9700 .
C32 C33 1.488(15) .
C32 C35 1.490(18) .
C32 C34 1.54(2) .
C33 H33A 0.9700 .
C33 H33B 0.9700 .
C33 H33C 0.9700 .
C34 H34A 0.9700 .
C34 H34B 0.9700 .
C34 H34C 0.9700 .
C35 H35A 0.9700 .
C35 H35B 0.9700 .
C35 H35C 0.9700 .
C36 C37 1.397(13) .
C36 C37 1.397(13) 7_657
C37 C38 1.434(17) .
C38 C39 1.368(16) .
C39 C38 1.368(17) 7_657
C39 C40 1.530(17) .
C41 C42 1.386(12) 7_657
C41 C42 1.386(12) .
C42 C43 1.425(16) .
C43 C44 1.373(12) .
C44 C43 1.373(12) 7_657
C44 C45 1.495(16) .
C46 C49 0.81(5) 5_667
C46 C50 1.08(4) 5_667
C46 C47 1.398(18) .
C46 C48 1.41(4) 5_667
C46 C51 1.418(18) .
C46 C52 1.49(2) .
C46 C47 1.75(4) 5_667
C46 C51 1.79(4) 5_667
C46 C46 1.94(5) 5_667
C47 C51 0.60(3) 5_667
C47 C50 0.82(3) 5_667
C47 C48 1.430(19) .
C47 C46 1.75(4) 5_667
C47 C49 2.01(4) 5_667
C48 C51 0.84(3) 5_667
C48 C49 1.406(19) .
C48 C46 1.41(4) 5_667
C48 C52 1.86(6) 5_667
C49 C52 0.71(5) 5_667
C49 C46 0.81(5) 5_667
C49 C50 1.393(19) .
C49 C51 1.83(5) 5_667
C49 C47 2.01(4) 5_667
C50 C47 0.82(3) 5_667
C50 C46 1.08(4) 5_667
C50 C51 1.409(19) .
C50 C52 1.81(6) 5_667
C51 C47 0.60(3) 5_667
C51 C48 0.84(3) 5_667
C51 C46 1.79(4) 5_667
C51 C49 1.83(5) 5_667
C52 C49 0.71(5) 5_667
C52 C50 1.81(6) 5_667
C52 C48 1.86(6) 5_667

loop_
_geom_torsion_atom_site_label_1
_geom_torsion_atom_site_label_2
_geom_torsion_atom_site_label_3
_geom_torsion_atom_site_label_4
_geom_torsion
_geom_torsion_site_symmetry_1
_geom_torsion_site_symmetry_4
O2 Yb1 O1 C1 77.4(9) . .
O5 Yb1 O1 C1 -176.3(9) . .
O4 Yb1 O1 C1 -103.8(9) . .
O3 Yb1 O1 C1 -18.0(11) . .
N1 Yb1 O1 C1 -2.3(9) . .
C7 Yb1 O1 C1 60.1(9) . .
Yb1 Yb1 O1 C1 -139.6(8) 7_657 .
O1 Yb1 O2 C7 -105.2(8) . .
O5 Yb1 O2 C7 143.6(7) . .
O4 Yb1 O2 C7 78.8(11) . .
O3 Yb1 O2 C7 42.7(7) . .
N1 Yb1 O2 C7 -28.2(7) . .
Yb1 Yb1 O2 C7 130.5(7) 7_657 .
O1 Yb1 O3 C19 -161.7(8) . .
O2 Yb1 O3 C19 99.1(8) . .
O5 Yb1 O3 C19 -2.6(9) . .
O4 Yb1 O3 C19 -71.0(8) . .
N1 Yb1 O3 C19 -178.0(9) . .
C7 Yb1 O3 C19 111.3(9) . .
Yb1 Yb1 O3 C19 -36.6(8) 7_657 .
O1 Yb1 O3 C16 30.5(9) . .
O2 Yb1 O3 C16 -68.8(7) . .
O5 Yb1 O3 C16 -170.5(7) . .
O4 Yb1 O3 C16 121.1(7) . .
N1 Yb1 O3 C16 14.1(7) . .
C7 Yb1 O3 C16 -56.5(7) . .
Yb1 Yb1 O3 C16 155.6(7) 7_657 .
O1 Yb1 O4 C36 73.10(17) . .
O2 Yb1 O4 C36 -110.9(7) . .
O5 Yb1 O4 C36 180.0 . .
O3 Yb1 O4 C36 -74.38(16) . .
N1 Yb1 O4 C36 -6.83(16) . .
C7 Yb1 O4 C36 -69.3(5) . .
Yb1 Yb1 O4 C36 180.0 7_657 .
O1 Yb1 O4 Yb1 -106.90(17) . 7_657
O2 Yb1 O4 Yb1 69.1(7) . 7_657
O5 Yb1 O4 Yb1 0.0 . 7_657
O3 Yb1 O4 Yb1 105.62(16) . 7_657
N1 Yb1 O4 Yb1 173.17(16) . 7_657
C7 Yb1 O4 Yb1 110.7(5) . 7_657
O1 Yb1 O5 C41 -87.85(18) . .
O2 Yb1 O5 C41 16.02(17) . .
O4 Yb1 O5 C41 180.0 . .
O3 Yb1 O5 C41 103.74(17) . .
N1 Yb1 O5 C41 132.5(12) . .
C7 Yb1 O5 C41 27.45(16) . .
Yb1 Yb1 O5 C41 180.0 7_657 .
O1 Yb1 O5 Yb1 92.15(18) . 7_657
O2 Yb1 O5 Yb1 -163.98(17) . 7_657
O4 Yb1 O5 Yb1 0.0 . 7_657
O3 Yb1 O5 Yb1 -76.26(17) . 7_657
N1 Yb1 O5 Yb1 -47.5(12) . 7_657
C7 Yb1 O5 Yb1 -152.55(16) . 7_657
O1 Yb1 N1 C14 77.5(5) . .
O2 Yb1 N1 C14 -23.3(5) . .
O5 Yb1 N1 C14 -141.3(11) . .
O4 Yb1 N1 C14 173.1(5) . .
O3 Yb1 N1 C14 -111.3(5) . .
C7 Yb1 N1 C14 -32.2(5) . .
Yb1 Yb1 N1 C14 179.1(4) 7_657 .
O1 Yb1 N1 C15 -158.8(6) . .
O2 Yb1 N1 C15 100.4(6) . .
O5 Yb1 N1 C15 -17.6(16) . .
O4 Yb1 N1 C15 -63.2(6) . .
O3 Yb1 N1 C15 12.4(6) . .
C7 Yb1 N1 C15 91.5(6) . .
Yb1 Yb1 N1 C15 -57.2(6) 7_657 .
O1 Yb1 N1 C13 -41.7(5) . .
O2 Yb1 N1 C13 -142.6(5) . .
O5 Yb1 N1 C13 99.5(13) . .
O4 Yb1 N1 C13 53.9(5) . .
O3 Yb1 N1 C13 129.5(6) . .
C7 Yb1 N1 C13 -151.4(6) . .
Yb1 Yb1 N1 C13 59.9(6) 7_657 .
Yb1 O1 C1 C6 26.8(14) . .
Yb1 O1 C1 C2 -151.3(7) . .
O1 C1 C2 C3 -173.6(8) . .
C6 C1 C2 C3 8.3(13) . .
O1 C1 C2 C20 9.4(13) . .
C6 C1 C2 C20 -168.7(9) . .
C1 C2 C3 C4 -2.4(14) . .
C20 C2 C3 C4 174.6(10) . .
C2 C3 C4 C5 -5.3(15) . .
C2 C3 C4 C24 176.6(9) . .
C3 C4 C5 C6 7.1(14) . .
C24 C4 C5 C6 -174.8(9) . .
C4 C5 C6 C1 -1.2(14) . .
C4 C5 C6 C13 178.6(9) . .
O1 C1 C6 C5 175.1(8) . .
C2 C1 C6 C5 -6.7(13) . .
O1 C1 C6 C13 -4.7(13) . .
C2 C1 C6 C13 173.5(8) . .
Yb1 O2 C7 C12 42.9(11) . .
Yb1 O2 C7 C8 -135.8(7) . .
O1 Yb1 C7 O2 78.1(8) . .
O5 Yb1 C7 O2 -40.2(8) . .
O4 Yb1 C7 O2 -140.2(7) . .
O3 Yb1 C7 O2 -135.0(8) . .
N1 Yb1 C7 O2 149.3(8) . .
Yb1 Yb1 C7 O2 -67.6(8) 7_657 .
O1 Yb1 C7 C12 -64.4(6) . .
O2 Yb1 C7 C12 -142.6(10) . .
O5 Yb1 C7 C12 177.2(5) . .
O4 Yb1 C7 C12 77.2(7) . .
O3 Yb1 C7 C12 82.5(5) . .
N1 Yb1 C7 C12 6.7(5) . .
Yb1 Yb1 C7 C12 149.8(4) 7_657 .
O1 Yb1 C7 C8 141.9(9) . .
O2 Yb1 C7 C8 63.8(10) . .
O5 Yb1 C7 C8 23.6(9) . .
O4 Yb1 C7 C8 -76.4(10) . .
O3 Yb1 C7 C8 -71.2(9) . .
N1 Yb1 C7 C8 -146.9(9) . .
Yb1 Yb1 C7 C8 -3.8(10) 7_657 .
O2 C7 C8 C9 174.0(8) . .
C12 C7 C8 C9 -4.6(13) . .
Yb1 C7 C8 C9 144.6(7) . .
O2 C7 C8 C28 -4.2(13) . .
C12 C7 C8 C28 177.1(9) . .
Yb1 C7 C8 C28 -33.6(14) . .
C7 C8 C9 C10 2.4(14) . .
C28 C8 C9 C10 -179.4(10) . .
C8 C9 C10 C11 0.9(16) . .
C8 C9 C10 C32 -176.4(10) . .
C9 C10 C11 C12 -2.1(15) . .
C32 C10 C11 C12 175.3(10) . .
O2 C7 C12 C11 -175.1(8) . .
C8 C7 C12 C11 3.6(13) . .
Yb1 C7 C12 C11 -156.6(8) . .
O2 C7 C12 C14 4.0(13) . .
C8 C7 C12 C14 -177.3(8) . .
Yb1 C7 C12 C14 22.5(9) . .
C10 C11 C12 C7 -0.1(15) . .
C10 C11 C12 C14 -179.2(9) . .
C14 N1 C13 C6 -48.0(10) . .
C15 N1 C13 C6 -168.8(8) . .
Yb1 N1 C13 C6 71.0(8) . .
C5 C6 C13 N1 132.1(9) . .
C1 C6 C13 N1 -48.1(12) . .
C15 N1 C14 C12 -59.0(9) . .
C13 N1 C14 C12 -176.5(7) . .
Yb1 N1 C14 C12 64.4(8) . .
C7 C12 C14 N1 -61.9(12) . .
C11 C12 C14 N1 117.2(9) . .
C14 N1 C15 C16 84.8(10) . .
C13 N1 C15 C16 -155.9(9) . .
Yb1 N1 C15 C16 -37.3(10) . .
C19 O3 C16 C15 152.5(8) . .
Yb1 O3 C16 C15 -37.2(10) . .
C19 O3 C16 C17 28.4(11) . .
Yb1 O3 C16 C17 -161.2(6) . .
N1 C15 C16 O3 47.9(11) . .
N1 C15 C16 C17 163.6(9) . .
O3 C16 C17 C18 -38.7(11) . .
C15 C16 C17 C18 -156.2(10) . .
C16 C17 C18 C19 35.1(13) . .
C16 O3 C19 C18 -5.9(12) . .
Yb1 O3 C19 C18 -174.8(7) . .
C17 C18 C19 O3 -18.8(13) . .
C3 C2 C20 C22 -118.5(10) . .
C1 C2 C20 C22 58.3(12) . .
C3 C2 C20 C21 0.6(14) . .
C1 C2 C20 C21 177.4(9) . .
C3 C2 C20 C23 120.4(10) . .
C1 C2 C20 C23 -62.8(12) . .
C3 C4 C24 C25 2.4(17) . .
C5 C4 C24 C25 -175.6(12) . .
C3 C4 C24 C27 126.0(12) . .
C5 C4 C24 C27 -52.0(15) . .
C3 C4 C24 C26 -114.8(12) . .
C5 C4 C24 C26 67.2(13) . .
C9 C8 C28 C30 -113.6(10) . .
C7 C8 C28 C30 64.5(12) . .
C9 C8 C28 C29 7.1(14) . .
C7 C8 C28 C29 -174.7(9) . .
C9 C8 C28 C31 125.2(10) . .
C7 C8 C28 C31 -56.7(12) . .
C11 C10 C32 C33 41.0(17) . .
C9 C10 C32 C33 -141.8(12) . .
C11 C10 C32 C35 167.2(12) . .
C9 C10 C32 C35 -15.6(18) . .
C11 C10 C32 C34 -78.6(15) . .
C9 C10 C32 C34 98.7(15) . .
Yb1 O4 C36 C37 95.7(6) 7_657 .
Yb1 O4 C36 C37 -84.3(6) . .
Yb1 O4 C36 C37 -84.3(6) 7_657 7_657
Yb1 O4 C36 C37 95.7(6) . 7_657
O4 C36 C37 C38 179.5(9) . .
C37 C36 C37 C38 -0.5(9) 7_657 .
C36 C37 C38 C39 1.1(19) . .
C37 C38 C39 C38 -0.6(10) . 7_657
C37 C38 C39 C40 179.4(10) . .
Yb1 O5 C41 C42 -123.6(5) . 7_657
Yb1 O5 C41 C42 56.4(5) 7_657 7_657
Yb1 O5 C41 C42 56.4(5) . .
Yb1 O5 C41 C42 -123.6(5) 7_657 .
O5 C41 C42 C43 -179.9(9) . .
C42 C41 C42 C43 0.1(9) 7_657 .
C41 C42 C43 C44 -0.3(17) . .
C42 C43 C44 C43 0.1(9) . 7_657
C42 C43 C44 C45 -179.9(9) . .
C49 C46 C47 C51 169(11) 5_667 5_667
C50 C46 C47 C51 168(13) 5_667 5_667
C48 C46 C47 C51 -10(14) 5_667 5_667
C51 C46 C47 C51 -10(13) . 5_667
C52 C46 C47 C51 178(9) . 5_667
C47 C46 C47 C51 -7(9) 5_667 5_667
C46 C46 C47 C51 -7(9) 5_667 5_667
C49 C46 C47 C50 1(8) 5_667 5_667
C48 C46 C47 C50 -177(8) 5_667 5_667
C51 C46 C47 C50 -178(5) . 5_667
C52 C46 C47 C50 10(6) . 5_667
C47 C46 C47 C50 -175(5) 5_667 5_667
C51 C46 C47 C50 -168(13) 5_667 5_667
C46 C46 C47 C50 -175(5) 5_667 5_667
C49 C46 C47 C48 175(7) 5_667 .
C50 C46 C47 C48 174(7) 5_667 .
C48 C46 C47 C48 -4(10) 5_667 .
C51 C46 C47 C48 -4(6) . .
C52 C46 C47 C48 -177(4) . .
C47 C46 C47 C48 -1(3) 5_667 .
C51 C46 C47 C48 6(8) 5_667 .
C46 C46 C47 C48 -1(3) 5_667 .
C49 C46 C47 C46 176(8) 5_667 5_667
C50 C46 C47 C46 175(5) 5_667 5_667
C48 C46 C47 C46 -2(7) 5_667 5_667
C51 C46 C47 C46 -3(4) . 5_667
C52 C46 C47 C46 -175(4) . 5_667
C47 C46 C47 C46 0.000(6) 5_667 5_667
C51 C46 C47 C46 7(9) 5_667 5_667
C50 C46 C47 C49 -1(8) 5_667 5_667
C48 C46 C47 C49 -179(13) 5_667 5_667
C51 C46 C47 C49 -179(10) . 5_667
C52 C46 C47 C49 9(8) . 5_667
C47 C46 C47 C49 -176(8) 5_667 5_667
C51 C46 C47 C49 -169(11) 5_667 5_667
C46 C46 C47 C49 -176(8) 5_667 5_667
C50 C47 C48 C51 10(48) 5_667 5_667
C46 C47 C48 C51 -50(48) . 5_667
C46 C47 C48 C51 -51(49) 5_667 5_667
C49 C47 C48 C51 -47(48) 5_667 5_667
C51 C47 C48 C49 54(49) 5_667 .
C50 C47 C48 C49 63(47) 5_667 .
C46 C47 C48 C49 4(5) . .
C46 C47 C48 C49 2(3) 5_667 .
C49 C47 C48 C49 7(7) 5_667 .
C51 C47 C48 C46 51(49) 5_667 5_667
C50 C47 C48 C46 61(46) 5_667 5_667
C46 C47 C48 C46 1(4) . 5_667
C49 C47 C48 C46 4(5) 5_667 5_667
C51 C47 C48 C52 48(49) 5_667 5_667
C50 C47 C48 C52 58(48) 5_667 5_667
C46 C47 C48 C52 -2(6) . 5_667
C46 C47 C48 C52 -3(3) 5_667 5_667
C49 C47 C48 C52 1(6) 5_667 5_667
C51 C48 C49 C52 -163(12) 5_667 5_667
C46 C48 C49 C52 -163(15) 5_667 5_667
C47 C48 C49 C52 -167(11) . 5_667
C51 C48 C49 C46 0(7) 5_667 5_667
C47 C48 C49 C46 -4(6) . 5_667
C52 C48 C49 C46 163(15) 5_667 5_667
C51 C48 C49 C50 1(8) 5_667 .
C46 C48 C49 C50 1(3) 5_667 .
C47 C48 C49 C50 -3(6) . .
C52 C48 C49 C50 164(15) 5_667 .
C46 C48 C49 C51 0(7) 5_667 5_667
C47 C48 C49 C51 -4(5) . 5_667
C52 C48 C49 C51 163(12) 5_667 5_667
C51 C48 C49 C47 0(6) 5_667 5_667
C46 C48 C49 C47 0(3) 5_667 5_667
C47 C48 C49 C47 -4(4) . 5_667
C52 C48 C49 C47 163(13) 5_667 5_667
C52 C49 C50 C47 162(11) 5_667 5_667
C46 C49 C50 C47 -1(8) 5_667 5_667
C48 C49 C50 C47 -3(9) . 5_667
C51 C49 C50 C47 -2(7) 5_667 5_667
C52 C49 C50 C46 163(15) 5_667 5_667
C48 C49 C50 C46 -1(4) . 5_667
C51 C49 C50 C46 -1(4) 5_667 5_667
C47 C49 C50 C46 1(8) 5_667 5_667
C52 C49 C50 C51 167(10) 5_667 .
C46 C49 C50 C51 4(7) 5_667 .
C48 C49 C50 C51 3(7) . .
C51 C49 C50 C51 3(6) 5_667 .
C47 C49 C50 C51 5(6) 5_667 .
C46 C49 C50 C52 -163(15) 5_667 5_667
C48 C49 C50 C52 -165(15) . 5_667
C51 C49 C50 C52 -164(13) 5_667 5_667
C47 C49 C50 C52 -162(11) 5_667 5_667
C46 C50 C51 C47 -122(42) 5_667 5_667
C49 C50 C51 C47 -125(42) . 5_667
C52 C50 C51 C47 -116(42) 5_667 5_667
C47 C50 C51 C48 -12(61) 5_667 5_667
C46 C50 C51 C48 -134(77) 5_667 5_667
C49 C50 C51 C48 -137(77) . 5_667
C52 C50 C51 C48 -128(76) 5_667 5_667
C47 C50 C51 C46 122(43) 5_667 .
C46 C50 C51 C46 0(4) 5_667 .
C49 C50 C51 C46 -2(5) . .
C52 C50 C51 C46 6(8) 5_667 .
C47 C50 C51 C46 122(42) 5_667 5_667
C49 C50 C51 C46 -2(4) . 5_667
C52 C50 C51 C46 6(5) 5_667 5_667
C47 C50 C51 C49 120(44) 5_667 5_667
C46 C50 C51 C49 -2(5) 5_667 5_667
C49 C50 C51 C49 -4(8) . 5_667
C52 C50 C51 C49 4(9) 5_667 5_667
C49 C46 C51 C47 -170(10) 5_667 5_667
C50 C46 C51 C47 6(15) 5_667 5_667
C47 C46 C51 C47 9(12) . 5_667
C48 C46 C51 C47 -170(12) 5_667 5_667
C52 C46 C51 C47 -178(9) . 5_667
C51 C46 C51 C47 6(8) 5_667 5_667
C46 C46 C51 C47 6(8) 5_667 5_667
C49 C46 C51 C48 0(7) 5_667 5_667
C50 C46 C51 C48 176(9) 5_667 5_667
C47 C46 C51 C48 180(4) . 5_667
C52 C46 C51 C48 -7(6) . 5_667
C47 C46 C51 C48 170(12) 5_667 5_667
C51 C46 C51 C48 177(5) 5_667 5_667
C46 C46 C51 C48 177(5) 5_667 5_667
C49 C46 C51 C50 -176(6) 5_667 .
C50 C46 C51 C50 -1(12) 5_667 .
C47 C46 C51 C50 3(6) . .
C48 C46 C51 C50 -177(7) 5_667 .
C52 C46 C51 C50 176(4) . .
C47 C46 C51 C50 -6(7) 5_667 .
C51 C46 C51 C50 0(3) 5_667 .
C46 C46 C51 C50 0(3) 5_667 .
C49 C46 C51 C46 -176(6) 5_667 5_667
C50 C46 C51 C46 0(9) 5_667 5_667
C47 C46 C51 C46 3(4) . 5_667
C48 C46 C51 C46 -177(5) 5_667 5_667
C52 C46 C51 C46 176(4) . 5_667
C47 C46 C51 C46 -6(8) 5_667 5_667
C51 C46 C51 C46 0.000(5) 5_667 5_667
C50 C46 C51 C49 176(14) 5_667 5_667
C47 C46 C51 C49 179(8) . 5_667
C48 C46 C51 C49 0(7) 5_667 5_667
C52 C46 C51 C49 -8(7) . 5_667
C47 C46 C51 C49 170(10) 5_667 5_667
C51 C46 C51 C49 176(6) 5_667 5_667
C46 C46 C51 C49 176(6) 5_667 5_667
C50 C46 C52 C49 -131(31) 5_667 5_667
C47 C46 C52 C49 -137(30) . 5_667
C48 C46 C52 C49 46(30) 5_667 5_667
C51 C46 C52 C49 50(31) . 5_667
C47 C46 C52 C49 49(32) 5_667 5_667
C51 C46 C52 C49 -136(30) 5_667 5_667
C46 C46 C52 C49 91(50) 5_667 5_667
C49 C46 C52 C50 131(31) 5_667 5_667
C47 C46 C52 C50 -6(3) . 5_667
C48 C46 C52 C50 177(3) 5_667 5_667
C51 C46 C52 C50 -179(4) . 5_667
C47 C46 C52 C50 -180(5) 5_667 5_667
C51 C46 C52 C50 -5(4) 5_667 5_667
C46 C46 C52 C50 -138(38) 5_667 5_667
C49 C46 C52 C48 -46(30) 5_667 5_667
C50 C46 C52 C48 -177(3) 5_667 5_667
C47 C46 C52 C48 177(4) . 5_667
C51 C46 C52 C48 4(3) . 5_667
C47 C46 C52 C48 3(4) 5_667 5_667
C51 C46 C52 C48 178(5) 5_667 5_667
C46 C46 C52 C48 45(37) 5_667 5_667
